data_7231503
loop_
_publ_author_name
'Lian, Zhaoxun'
'Zhao, Ning'
'Liu, Ping'
'An, Caixia'
'Wang, Airong'
'Yang, Fengxia'

_publ_section_title
;
 Crystal structures and investigation of the third-order nonlinear optical
 properties of four coordination polymers by using the Z-scan technique
;
_journal_issue 38
_journal_name_full CrystEngComm
_journal_page_first 5833
_journal_paper_doi 10.1039/C8CE01283K
_journal_volume 20
_journal_year 2018
_chemical_formula_moiety 'C23 H20 N4 Ni O7, 2(H2 O)'
_chemical_formula_sum 'C23 H24 N4 Ni O9'
_chemical_formula_weight 559.17
_space_group_crystal_system monoclinic
_space_group_IT_number 5
_space_group_name_Hall 'C 2y'
_space_group_name_H-M_alt 'C 1 2 1'
_symmetry_space_group_name_Hall 'C 2y'
_symmetry_space_group_name_H-M 'C 1 2 1'
_atom_sites_solution_hydrogens mixed
_audit_creation_date 2016-12-09
_audit_creation_method
;
Olex2 1.2
(compiled 2015.09.30 svn.r3233 for OlexSys, GUI svn.r5103)
;
_audit_update_record
;
2018-02-11 deposited with the CCDC.
2018-09-10 downloaded from the CCDC.
;
_cell_angle_alpha 90
_cell_angle_beta 104.604(8)
_cell_angle_gamma 90
_cell_formula_units_Z 4
_cell_length_a 23.542(13)
_cell_length_b 10.509(6)
_cell_length_c 10.273(6)
_cell_measurement_reflns_used 3491
_cell_measurement_temperature 293(2)
_cell_measurement_theta_max 27.66
_cell_measurement_theta_min 2.36
_cell_volume 2459(2)
_computing_cell_refinement 'Nonius CAD4 software'
_computing_data_collection 'Nonius CAD4 software'
_computing_data_reduction 'XCAD (P.McArdle, 2000)'
_computing_molecular_graphics 'Olex2 (Dolomanov et al., 2009)'
_computing_publication_material 'Olex2 (Dolomanov et al., 2009)'
_computing_structure_refinement 'ShelXL (Sheldrick, 2015)'
_computing_structure_solution 'ShelXT (Sheldrick, 2015)'
_diffrn_ambient_temperature 293(2)
_diffrn_detector 'CCD area detector'
_diffrn_detector_area_resol_mean 5.6
_diffrn_detector_type 'Bruker SMART CCD 6000 area detector'
_diffrn_measured_fraction_theta_full 0.913
_diffrn_measured_fraction_theta_max 0.913
_diffrn_measurement_device 'three-circle diffractometer'
_diffrn_measurement_device_type 'Bruker SMART CCD 6000 area detector'
_diffrn_measurement_method '\w scans'
_diffrn_radiation_monochromator graphite
_diffrn_radiation_probe x-ray
_diffrn_radiation_type MoK\a
_diffrn_radiation_wavelength 0.71073
_diffrn_reflns_av_R_equivalents 0.0383
_diffrn_reflns_av_unetI/netI 0.0554
_diffrn_reflns_Laue_measured_fraction_full 0.913
_diffrn_reflns_Laue_measured_fraction_max 0.913
_diffrn_reflns_limit_h_max 27
_diffrn_reflns_limit_h_min -26
_diffrn_reflns_limit_k_max 12
_diffrn_reflns_limit_k_min -10
_diffrn_reflns_limit_l_max 11
_diffrn_reflns_limit_l_min -12
_diffrn_reflns_number 5327
_diffrn_reflns_point_group_measured_fraction_full 0.918
_diffrn_reflns_point_group_measured_fraction_max 0.918
_diffrn_reflns_theta_full 25.000
_diffrn_reflns_theta_max 25.000
_diffrn_reflns_theta_min 1.788
_diffrn_source 'sealed X-ray tube'
_diffrn_source_target Mo
_exptl_absorpt_coefficient_mu 0.849
_exptl_absorpt_correction_T_max 0.73
_exptl_absorpt_correction_T_min 0.65
_exptl_absorpt_correction_type multi-scan
_exptl_crystal_colour green
_exptl_crystal_colour_primary green
_exptl_crystal_density_diffrn 1.510
_exptl_crystal_density_method 'not measured'
_exptl_crystal_description Block
_exptl_crystal_F_000 1160
_exptl_crystal_size_max 0.5
_exptl_crystal_size_mid 0.4
_exptl_crystal_size_min 0.2
_refine_diff_density_max 0.751
_refine_diff_density_min -0.756
_refine_diff_density_rms 0.092
_refine_ls_abs_structure_details
;
 Refined as an inversion twin.
;
_refine_ls_abs_structure_Flack 0.12(3)
_refine_ls_extinction_method none
_refine_ls_goodness_of_fit_ref 1.047
_refine_ls_hydrogen_treatment constr
_refine_ls_matrix_type full
_refine_ls_number_parameters 339
_refine_ls_number_reflns 2969
_refine_ls_number_restraints 1
_refine_ls_restrained_S_all 1.047
_refine_ls_R_factor_all 0.0474
_refine_ls_R_factor_gt 0.0370
_refine_ls_shift/su_max 0.001
_refine_ls_shift/su_mean 0.000
_refine_ls_structure_factor_coef Fsqd
_refine_ls_weighting_details 'w=1/[\s^2^(Fo^2^)+(0.0723P)^2^] where P=(Fo^2^+2Fc^2^)/3'
_refine_ls_weighting_scheme calc
_refine_ls_wR_factor_gt 0.0996
_refine_ls_wR_factor_ref 0.1092
_reflns_Friedel_coverage 0.897
_reflns_Friedel_fraction_full 0.923
_reflns_Friedel_fraction_max 0.923
_reflns_number_gt 2644
_reflns_number_total 2969
_reflns_threshold_expression 'I > 2\s(I)'
_cod_data_source_file c8ce01283k2.cif
_cod_data_source_block 07
_cod_depositor_comments 'Adding full bibliography for 7231500--7231503.cif.'
_cod_original_cell_volume 2460(2)
_cod_database_code 7231503
_shelx_space_group_comment
;
The symmetry employed for this shelxl refinement is uniquely defined
by the following loop, which should always be used as a source of
symmetry information in preference to the above space-group names.
They are only intended as comments.
;
_olex2_refinement_description
;
1. Twinned data refinement
 Scales: 0.88(3) 0.12(3)
2. Fixed Uiso
 At 1.2 times of:
  All C(H) groups, {H8A,H8B} of O8, {H7A,H7B} of O7, All C(H,H) groups
 At 1.5 times of:
  All O(H) groups, {H9A,H9B} of O9
3.a Riding coordinates:
 O7(H7A,H7B), O8(H8A,H8B)
3.b Free rotating group:
 O9(H9A,H9B)
3.c Secondary CH2 refined with riding coordinates:
 C13(H13A,H13B), C20(H20A,H20B)
3.d Aromatic/amide H refined with riding coordinates:
 C2(H2), C4(H4A), C6(H6), C10(H10), C11(H11), C12(H12), C15(H15), C16(H16),
 C17(H17), C18(H18), C19(H19), C22(H22), C23(H23)
3.e Idealised tetrahedral OH refined as rotating group:
 O4(H4)
;
_shelx_shelxl_version_number 2014/7
_olex2_submission_special_instructions 'No special instructions were received'

loop_
_space_group_symop_operation_xyz
'x, y, z'
'-x, y, -z'
'x+1/2, y+1/2, z'
'-x+1/2, y+1/2, -z'

loop_
_atom_site_label
_atom_site_type_symbol
_atom_site_fract_x
_atom_site_fract_y
_atom_site_fract_z
_atom_site_U_iso_or_equiv
_atom_site_adp_type
_atom_site_occupancy
_atom_site_site_symmetry_order
_atom_site_calc_flag
_atom_site_refinement_flags_posn
Ni1 Ni 0.70098(3) 0.19336(7) 0.43726(6) 0.0208(2) Uani 1 1 d .
O1 O 0.68875(18) 0.0324(4) 0.5588(4) 0.0261(9) Uani 1 1 d .
O2 O 0.68496(19) 0.2269(4) 0.6362(4) 0.0281(10) Uani 1 1 d .
O3 O 0.6419(3) -0.3316(4) 0.8190(5) 0.0648(17) Uani 1 1 d .
O4 O 0.6555(2) -0.3154(5) 1.0390(4) 0.0442(11) Uani 1 1 d .
H4 H 0.6413 -0.3870 1.0298 0.066 Uiso 1 1 calc GR
O5 O 0.71004(19) 0.1042(4) 1.2633(4) 0.0291(10) Uani 1 1 d .
O6 O 0.6996(2) 0.2775(4) 1.1323(5) 0.0466(14) Uani 1 1 d .
O7 O 0.70883(19) 0.3778(4) 0.3766(4) 0.0343(11) Uani 1 1 d .
H7A H 0.7096 0.4587 0.3768 0.041 Uiso 1 1 d R
H7B H 0.7243 0.3523 0.3149 0.041 Uiso 1 1 d R
O8 O 0.6159(3) 0.4069(5) 0.7343(6) 0.0630(16) Uani 1 1 d .
H8A H 0.6184 0.4888 0.7462 0.076 Uiso 1 1 d R
H8B H 0.6383 0.3616 0.6942 0.076 Uiso 1 1 d R
N1 N 0.6128(2) 0.2100(6) 0.3497(5) 0.0283(12) Uani 1 1 d .
N2 N 0.5242(2) 0.1811(7) 0.2199(6) 0.0409(13) Uani 1 1 d .
N3 N 0.78906(18) 0.1831(6) 0.5241(5) 0.0243(10) Uani 1 1 d .
N4 N 0.8843(2) 0.1557(5) 0.5520(6) 0.0321(13) Uani 1 1 d .
C1 C 0.6828(3) 0.0524(5) 0.7865(6) 0.0247(13) Uani 1 1 d .
C2 C 0.6719(3) -0.0761(5) 0.7967(6) 0.0265(13) Uani 1 1 d .
H2 H 0.6658 -0.1272 0.7205 0.032 Uiso 1 1 calc R
C3 C 0.6699(3) -0.1301(6) 0.9191(6) 0.0286(14) Uani 1 1 d .
C4 C 0.6809(3) -0.0549(5) 1.0358(6) 0.0291(14) Uani 1 1 d .
H4A H 0.6806 -0.0913 1.1181 0.035 Uiso 1 1 calc R
C5 C 0.6923(3) 0.0761(6) 1.0273(6) 0.0277(14) Uani 1 1 d .
C6 C 0.6924(3) 0.1292(6) 0.9025(6) 0.0256(13) Uani 1 1 d .
H6 H 0.6989 0.2160 0.8960 0.031 Uiso 1 1 calc R
C7 C 0.6854(3) 0.1074(5) 0.6545(6) 0.0216(13) Uani 1 1 d .
C8 C 0.6547(3) -0.2678(5) 0.9205(6) 0.0312(15) Uani 1 1 d .
C9 C 0.7016(3) 0.1592(5) 1.1517(6) 0.0247(14) Uani 1 1 d .
C10 C 0.5763(3) 0.3026(7) 0.3764(9) 0.049(2) Uani 1 1 d .
H10 H 0.5876 0.3681 0.4385 0.059 Uiso 1 1 calc R
C11 C 0.5214(4) 0.2842(7) 0.2989(10) 0.056(2) Uani 1 1 d .
H11 H 0.4883 0.3322 0.2993 0.068 Uiso 1 1 calc R
C12 C 0.5793(3) 0.1379(7) 0.2542(7) 0.0330(15) Uani 1 1 d .
H12 H 0.5924 0.0668 0.2164 0.040 Uiso 1 1 calc R
C13 C 0.4735(4) 0.1254(10) 0.1177(11) 0.072(3) Uani 1 1 d .
H13A H 0.4420 0.1077 0.1602 0.086 Uiso 1 1 calc R
H13B H 0.4593 0.1875 0.0472 0.086 Uiso 1 1 calc R
C14 C 0.4889(3) 0.0059(8) 0.0561(9) 0.050(2) Uani 1 1 d .
C15 C 0.4779(4) -0.1084(10) 0.1123(10) 0.069(3) Uani 1 1 d .
H15 H 0.4629 -0.1095 0.1878 0.083 Uiso 1 1 calc R
C16 C 0.4897(4) -0.2227(10) 0.0535(11) 0.081(3) Uani 1 1 d .
H16 H 0.4828 -0.2998 0.0912 0.098 Uiso 1 1 calc R
C17 C 0.8178(3) 0.2063(8) 0.6558(6) 0.0352(15) Uani 1 1 d .
H17 H 0.7996 0.2294 0.7228 0.042 Uiso 1 1 calc R
C18 C 0.8760(3) 0.1907(11) 0.6743(7) 0.0442(15) Uani 1 1 d .
H18 H 0.9048 0.2015 0.7541 0.053 Uiso 1 1 calc R
C19 C 0.8313(3) 0.1534(5) 0.4648(6) 0.0278(14) Uani 1 1 d .
H19 H 0.8248 0.1334 0.3741 0.033 Uiso 1 1 calc R
C20 C 0.9407(3) 0.1409(6) 0.5178(7) 0.0346(16) Uani 1 1 d .
H20A H 0.9344 0.0964 0.4326 0.042 Uiso 1 1 calc R
H20B H 0.9664 0.0889 0.5859 0.042 Uiso 1 1 calc R
C21 C 0.9711(3) 0.2669(6) 0.5073(7) 0.0265(13) Uani 1 1 d .
C22 C 0.9426(3) 0.3821(6) 0.5094(7) 0.0352(15) Uani 1 1 d .
H22 H 0.9038 0.3826 0.5148 0.042 Uiso 1 1 calc R
C23 C 0.9713(3) 0.4972(6) 0.5035(7) 0.0378(16) Uani 1 1 d .
H23 H 0.9516 0.5737 0.5044 0.045 Uiso 1 1 calc R
O9 O 0.6162(4) -0.5534(6) 1.0082(9) 0.083(2) Uani 1 1 d .
H9A H 0.6027 -0.6238 0.9726 0.124 Uiso 1 1 d G
H9B H 0.6263 -0.5614 1.0933 0.124 Uiso 1 1 d G

loop_
_atom_site_aniso_label
_atom_site_aniso_U_11
_atom_site_aniso_U_22
_atom_site_aniso_U_33
_atom_site_aniso_U_23
_atom_site_aniso_U_13
_atom_site_aniso_U_12
Ni1 0.0193(4) 0.0255(3) 0.0195(4) -0.0006(3) 0.0082(3) -0.0019(3)
O1 0.030(2) 0.031(2) 0.021(2) -0.0011(16) 0.013(2) -0.0021(17)
O2 0.034(3) 0.030(2) 0.025(2) -0.0016(16) 0.015(2) -0.0036(17)
O3 0.127(5) 0.040(3) 0.037(3) -0.010(2) 0.037(3) -0.024(3)
O4 0.070(3) 0.034(2) 0.031(2) 0.006(2) 0.017(3) -0.006(3)
O5 0.035(3) 0.035(2) 0.020(2) -0.0020(18) 0.012(2) 0.0025(18)
O6 0.076(4) 0.034(2) 0.034(3) -0.002(2) 0.023(3) -0.009(2)
O7 0.043(3) 0.0246(19) 0.037(3) 0.0017(17) 0.014(2) -0.0024(18)
O8 0.072(4) 0.049(3) 0.071(4) -0.010(3) 0.025(4) 0.004(3)
N1 0.019(2) 0.038(3) 0.026(3) -0.001(3) 0.003(2) -0.003(2)
N2 0.019(3) 0.061(4) 0.038(3) -0.006(3) -0.002(3) 0.002(3)
N3 0.018(2) 0.034(3) 0.022(2) 0.000(3) 0.007(2) -0.001(2)
N4 0.012(3) 0.049(3) 0.036(3) -0.001(2) 0.008(3) -0.007(2)
C1 0.018(3) 0.032(3) 0.024(3) 0.000(2) 0.005(3) 0.001(2)
C2 0.027(3) 0.033(3) 0.022(3) -0.004(2) 0.011(3) -0.001(2)
C3 0.029(4) 0.035(3) 0.024(3) -0.001(2) 0.011(3) -0.001(3)
C4 0.035(4) 0.034(3) 0.023(3) 0.001(2) 0.015(3) -0.002(3)
C5 0.022(3) 0.039(3) 0.024(3) -0.001(2) 0.010(3) 0.002(2)
C6 0.024(3) 0.034(3) 0.022(3) 0.001(3) 0.011(3) -0.002(2)
C7 0.015(3) 0.032(3) 0.018(3) 0.001(2) 0.005(3) -0.001(2)
C8 0.037(4) 0.035(3) 0.024(4) 0.001(2) 0.011(3) -0.001(2)
C9 0.022(3) 0.032(3) 0.019(3) -0.003(2) 0.004(3) -0.004(2)
C10 0.044(5) 0.040(4) 0.062(6) -0.011(3) 0.012(5) 0.007(3)
C11 0.034(5) 0.057(4) 0.074(7) -0.007(4) 0.006(5) 0.019(4)
C12 0.015(3) 0.051(3) 0.032(4) 0.002(3) 0.003(3) 0.005(3)
C13 0.030(5) 0.102(7) 0.077(7) -0.019(6) 0.000(5) 0.002(5)
C14 0.023(4) 0.077(5) 0.045(5) -0.009(4) -0.002(4) -0.008(4)
C15 0.041(5) 0.099(7) 0.059(6) 0.010(6) -0.002(5) -0.019(5)
C16 0.048(7) 0.078(6) 0.102(10) 0.017(6) -0.010(6) -0.014(5)
C17 0.022(3) 0.064(4) 0.019(3) -0.004(4) 0.003(3) -0.003(4)
C18 0.024(3) 0.078(4) 0.029(3) -0.007(5) 0.004(3) -0.010(5)
C19 0.021(3) 0.039(3) 0.024(3) -0.004(2) 0.009(3) -0.006(2)
C20 0.018(3) 0.040(3) 0.050(5) -0.002(3) 0.015(3) -0.001(3)
C21 0.015(3) 0.040(3) 0.024(3) -0.003(3) 0.003(3) -0.001(2)
C22 0.024(3) 0.042(3) 0.042(4) 0.001(3) 0.013(3) 0.004(3)
C23 0.039(4) 0.037(3) 0.039(4) -0.002(3) 0.014(4) 0.004(3)
O9 0.088(6) 0.048(3) 0.108(6) 0.010(4) 0.018(6) -0.005(3)

loop_
_atom_type_symbol
_atom_type_description
_atom_type_scat_dispersion_real
_atom_type_scat_dispersion_imag
_atom_type_scat_source
C C 0.0033 0.0016 'International Tables Vol C Tables 4.2.6.8 and 6.1.1.4'
H H 0.0000 0.0000 'International Tables Vol C Tables 4.2.6.8 and 6.1.1.4'
N N 0.0061 0.0033 'International Tables Vol C Tables 4.2.6.8 and 6.1.1.4'
Ni Ni 0.3393 1.1124 'International Tables Vol C Tables 4.2.6.8 and 6.1.1.4'
O O 0.0106 0.0060 'International Tables Vol C Tables 4.2.6.8 and 6.1.1.4'

loop_
_geom_angle_atom_site_label_1
_geom_angle_atom_site_label_2
_geom_angle_atom_site_label_3
_geom_angle
_geom_angle_site_symmetry_1
_geom_angle_site_symmetry_3
O1 Ni1 O2 60.64(14) . .
O1 Ni1 C7 30.49(16) . .
O2 Ni1 C7 30.25(17) . .
O5 Ni1 O1 101.63(15) 1_554 .
O5 Ni1 O2 162.12(15) 1_554 .
O5 Ni1 C7 132.11(18) 1_554 .
O7 Ni1 O1 161.02(15) . .
O7 Ni1 O2 100.37(16) . .
O7 Ni1 O5 97.34(16) . 1_554
O7 Ni1 C7 130.54(18) . .
N1 Ni1 O1 93.0(2) . .
N1 Ni1 O2 90.12(17) . .
N1 Ni1 O5 88.48(19) . 1_554
N1 Ni1 O7 86.9(2) . .
N1 Ni1 C7 93.53(19) . .
N3 Ni1 O1 88.6(2) . .
N3 Ni1 O2 89.75(17) . .
N3 Ni1 O5 92.22(18) . 1_554
N3 Ni1 O7 91.3(2) . .
N3 Ni1 N1 178.1(3) . .
N3 Ni1 C7 87.29(19) . .
C7 O1 Ni1 90.3(3) . .
C7 O2 Ni1 89.0(3) . .
C8 O4 H4 109.5 . .
C9 O5 Ni1 123.6(4) . 1_556
Ni1 O7 H7A 160.8 . .
Ni1 O7 H7B 90.9 . .
H7A O7 H7B 107.7 . .
H8A O8 H8B 124.9 . .
C10 N1 Ni1 126.0(5) . .
C12 N1 Ni1 128.4(4) . .
C12 N1 C10 105.5(6) . .
C11 N2 C13 125.4(6) . .
C12 N2 C11 107.6(6) . .
C12 N2 C13 127.0(7) . .
C17 N3 Ni1 127.9(3) . .
C19 N3 Ni1 127.4(4) . .
C19 N3 C17 104.7(5) . .
C18 N4 C20 126.6(6) . .
C19 N4 C18 107.1(5) . .
C19 N4 C20 125.9(5) . .
C2 C1 C6 119.2(5) . .
C2 C1 C7 119.9(5) . .
C6 C1 C7 120.8(5) . .
C1 C2 H2 119.5 . .
C1 C2 C3 121.0(5) . .
C3 C2 H2 119.5 . .
C2 C3 C4 120.1(5) . .
C2 C3 C8 117.8(5) . .
C4 C3 C8 122.1(5) . .
C3 C4 H4A 120.2 . .
C3 C4 C5 119.6(5) . .
C5 C4 H4A 120.2 . .
C4 C5 C9 120.0(5) . .
C6 C5 C4 119.3(5) . .
C6 C5 C9 120.6(5) . .
C1 C6 H6 119.7 . .
C5 C6 C1 120.6(6) . .
C5 C6 H6 119.7 . .
O1 C7 Ni1 59.2(3) . .
O1 C7 C1 119.0(5) . .
O2 C7 Ni1 60.8(3) . .
O2 C7 O1 119.8(5) . .
O2 C7 C1 121.2(5) . .
C1 C7 Ni1 174.0(4) . .
O3 C8 O4 122.0(5) . .
O3 C8 C3 122.4(5) . .
O4 C8 C3 115.5(5) . .
O5 C9 O6 126.2(6) . .
O5 C9 C5 117.5(5) . .
O6 C9 C5 116.3(6) . .
N1 C10 H10 125.2 . .
C11 C10 N1 109.5(6) . .
C11 C10 H10 125.2 . .
N2 C11 H11 126.8 . .
C10 C11 N2 106.4(6) . .
C10 C11 H11 126.8 . .
N1 C12 N2 110.9(6) . .
N1 C12 H12 124.6 . .
N2 C12 H12 124.6 . .
N2 C13 H13A 109.0 . .
N2 C13 H13B 109.0 . .
H13A C13 H13B 107.8 . .
C14 C13 N2 113.1(7) . .
C14 C13 H13A 109.0 . .
C14 C13 H13B 109.0 . .
C14 C14 C13 122.5(6) 2_655 .
C14 C14 C15 119.8(6) 2_655 .
C15 C14 C13 117.6(8) . .
C14 C15 H15 120.5 . .
C14 C15 C16 119.0(9) . .
C16 C15 H15 120.5 . .
C15 C16 H16 119.4 . .
C16 C16 C15 121.2(6) 2_655 .
C16 C16 H16 119.4 2_655 .
N3 C17 H17 124.8 . .
C18 C17 N3 110.4(5) . .
C18 C17 H17 124.8 . .
N4 C18 H18 126.9 . .
C17 C18 N4 106.2(6) . .
C17 C18 H18 126.9 . .
N3 C19 N4 111.6(5) . .
N3 C19 H19 124.2 . .
N4 C19 H19 124.2 . .
N4 C20 H20A 108.9 . .
N4 C20 H20B 108.9 . .
N4 C20 C21 113.3(5) . .
H20A C20 H20B 107.7 . .
C21 C20 H20A 108.9 . .
C21 C20 H20B 108.9 . .
C21 C21 C20 119.5(3) 2_756 .
C22 C21 C20 121.4(5) . .
C22 C21 C21 119.1(4) . 2_756
C21 C22 H22 119.5 . .
C21 C22 C23 121.0(6) . .
C23 C22 H22 119.5 . .
C22 C23 H23 120.1 . .
C23 C23 C22 119.8(4) 2_756 .
C23 C23 H23 120.1 2_756 .
H9A O9 H9B 109.5 . .

loop_
_geom_bond_atom_site_label_1
_geom_bond_atom_site_label_2
_geom_bond_distance
_geom_bond_site_symmetry_2
Ni1 O1 2.164(4) .
Ni1 O2 2.198(4) .
Ni1 O5 2.076(4) 1_554
Ni1 O7 2.059(4) .
Ni1 N1 2.052(5) .
Ni1 N3 2.043(5) .
Ni1 C7 2.518(5) .
O1 C7 1.278(7) .
O2 C7 1.269(7) .
O3 C8 1.212(8) .
O4 H4 0.8200 .
O4 C8 1.312(7) .
O5 Ni1 2.076(4) 1_556
O5 C9 1.254(7) .
O6 C9 1.258(8) .
O7 H7A 0.8499 .
O7 H7B 0.8499 .
O8 H8A 0.8687 .
O8 H8B 0.8838 .
N1 C10 1.370(8) .
N1 C12 1.330(8) .
N2 C11 1.365(10) .
N2 C12 1.334(8) .
N2 C13 1.496(10) .
N3 C17 1.374(7) .
N3 C19 1.327(7) .
N4 C18 1.370(8) .
N4 C19 1.341(8) .
N4 C20 1.466(7) .
C1 C2 1.383(8) .
C1 C6 1.410(8) .
C1 C7 1.490(8) .
C2 H2 0.9300 .
C2 C3 1.392(8) .
C3 C4 1.404(8) .
C3 C8 1.492(8) .
C4 H4A 0.9300 .
C4 C5 1.410(8) .
C5 C6 1.399(8) .
C5 C9 1.517(8) .
C6 H6 0.9300 .
C10 H10 0.9300 .
C10 C11 1.350(11) .
C11 H11 0.9300 .
C12 H12 0.9300 .
C13 H13A 0.9700 .
C13 H13B 0.9700 .
C13 C14 1.491(12) .
C14 C14 1.382(15) 2_655
C14 C15 1.385(12) .
C15 H15 0.9300 .
C15 C16 1.403(14) .
C16 C16 1.31(2) 2_655
C16 H16 0.9300 .
C17 H17 0.9300 .
C17 C18 1.345(8) .
C18 H18 0.9300 .
C19 H19 0.9300 .
C20 H20A 0.9700 .
C20 H20B 0.9700 .
C20 C21 1.521(8) .
C21 C21 1.406(11) 2_756
C21 C22 1.386(9) .
C22 H22 0.9300 .
C22 C23 1.394(9) .
C23 C23 1.371(12) 2_756
C23 H23 0.9300 .
O9 H9A 0.8500 .
O9 H9B 0.8499 .

loop_
_geom_torsion_atom_site_label_1
_geom_torsion_atom_site_label_2
_geom_torsion_atom_site_label_3
_geom_torsion_atom_site_label_4
_geom_torsion
_geom_torsion_site_symmetry_1
_geom_torsion_site_symmetry_4
Ni1 O1 C7 O2 5.9(6) . .
Ni1 O1 C7 C1 -173.3(5) . .
Ni1 O2 C7 O1 -5.9(6) . .
Ni1 O2 C7 C1 173.4(5) . .
Ni1 O5 C9 O6 16.7(10) 1_556 .
Ni1 O5 C9 C5 -162.5(4) 1_556 .
Ni1 N1 C10 C11 179.3(5) . .
Ni1 N1 C12 N2 -177.9(4) . .
Ni1 N3 C17 C18 -179.5(7) . .
Ni1 N3 C19 N4 -180.0(4) . .
N1 C10 C11 N2 -1.9(9) . .
N2 C13 C14 C14 -88.0(13) . 2_655
N2 C13 C14 C15 94.6(9) . .
N3 C17 C18 N4 -0.6(11) . .
N4 C20 C21 C21 171.6(8) . 2_756
N4 C20 C21 C22 -9.5(9) . .
C1 C2 C3 C4 -2.1(10) . .
C1 C2 C3 C8 176.7(6) . .
C2 C1 C6 C5 1.4(9) . .
C2 C1 C7 O1 -13.2(9) . .
C2 C1 C7 O2 167.5(6) . .
C2 C3 C4 C5 1.8(9) . .
C2 C3 C8 O3 -3.1(10) . .
C2 C3 C8 O4 177.6(5) . .
C3 C4 C5 C6 0.1(9) . .
C3 C4 C5 C9 177.4(6) . .
C4 C3 C8 O3 175.6(7) . .
C4 C3 C8 O4 -3.6(9) . .
C4 C5 C6 C1 -1.6(9) . .
C4 C5 C9 O5 13.4(9) . .
C4 C5 C9 O6 -165.9(6) . .
C6 C1 C2 C3 0.5(9) . .
C6 C1 C7 O1 165.5(5) . .
C6 C1 C7 O2 -13.8(9) . .
C6 C5 C9 O5 -169.3(6) . .
C6 C5 C9 O6 11.4(9) . .
C7 C1 C2 C3 179.2(5) . .
C7 C1 C6 C5 -177.4(5) . .
C8 C3 C4 C5 -177.0(6) . .
C9 C5 C6 C1 -179.0(5) . .
C10 N1 C12 N2 0.3(8) . .
C11 N2 C12 N1 -1.5(8) . .
C11 N2 C13 C14 -174.6(8) . .
C12 N1 C10 C11 1.0(8) . .
C12 N2 C11 C10 2.1(9) . .
C12 N2 C13 C14 2.8(13) . .
C13 N2 C11 C10 179.9(8) . .
C13 N2 C12 N1 -179.3(7) . .
C13 C14 C15 C16 177.5(8) . .
C14 C14 C15 C16 0.0(15) 2_655 .
C14 C15 C16 C16 -0.6(18) . 2_655
C17 N3 C19 N4 0.5(7) . .
C18 N4 C19 N3 -0.8(8) . .
C18 N4 C20 C21 -72.2(10) . .
C19 N3 C17 C18 0.1(9) . .
C19 N4 C18 C17 0.8(10) . .
C19 N4 C20 C21 98.7(7) . .
C20 N4 C18 C17 173.1(7) . .
C20 N4 C19 N3 -173.2(6) . .
C20 C21 C22 C23 178.1(7) . .
C21 C21 C22 C23 -3.0(12) 2_756 .
C21 C22 C23 C23 -0.4(13) . 2_756

loop_
_twin_individual_id
_twin_individual_mass_fraction_refined
1 0.88(3)
2 0.12(3)
